data_7125246
loop_
_publ_author_name
'Okoromoba, Otome E.'
'Li, Zhou'
'Robertson, Nicole'
'Mashuta, Mark S.'
'Couto, Uenifer R.'
'Tormena, Cl\'audio F'
'Xu, Bo'
'Hammond, Gerald B.'

_publ_section_title
;
 Achieving regio- and stereo-control in the fluorination of aziridines
 under acidic conditions.
;
_journal_issue 91
_journal_name_full 'Chemical communications (Cambridge, England)'
_journal_page_first 13353
_journal_page_last 13356
_journal_paper_doi 10.1039/c6cc07855a
_journal_volume 52
_journal_year 2016
_chemical_absolute_configuration ad
_chemical_formula_moiety 'C16 H18 F N O2 S'
_chemical_formula_sum 'C16 H18 F N O2 S'
_chemical_formula_weight 307.37
_space_group_IT_number 19
_space_group_name_Hall 'P 2ac 2ab'
_space_group_name_H-M_alt 'P 21 21 21'
_symmetry_cell_setting orthorhombic
_symmetry_space_group_name_Hall 'P 2ac 2ab'
_symmetry_space_group_name_H-M 'P 21 21 21'
_atom_sites_solution_hydrogens geom
_atom_sites_solution_primary direct
_atom_sites_solution_secondary difmap
_audit_update_record
;
2016-07-01 deposited with the CCDC.
2016-10-19 downloaded from the CCDC.
;
_cell_angle_alpha 90.00
_cell_angle_beta 90.00
_cell_angle_gamma 90.00
_cell_formula_units_Z 4
_cell_length_a 8.2947(3)
_cell_length_b 9.5293(2)
_cell_length_c 18.8749(4)
_cell_measurement_reflns_used 8576
_cell_measurement_temperature 99.9(1)
_cell_measurement_theta_max 29.7300
_cell_measurement_theta_min 3.8760
_cell_volume 1491.92(7)
_computing_cell_refinement '<i>CrysAlis PRO</i> (Agilent, 2013)'
_computing_data_collection '<i>CrysAlis PRO</i> (Agilent, 2013)'
_computing_data_reduction '<i>CrysAlis PRO</i> (Agilent, 2013)'
_computing_molecular_graphics 'ORTEP-3 (Farrugia, 1997) and Mercury (Macrae<i>et al.</i>, 2006)'
_computing_publication_material 'PLATON (Spek, 2009)'
_computing_structure_refinement '<i>SHELXL-97</i> (Sheldrick, 2008)'
_computing_structure_solution '<i>SHELXS-97</i> (Sheldrick, 2008)'
_diffrn_ambient_temperature 99.9(1)
_diffrn_detector_area_resol_mean 10.2836
_diffrn_measured_fraction_theta_full 0.998
_diffrn_measured_fraction_theta_max 0.998
_diffrn_measurement_details
;
#__ type_ start__ end____ width___ exp.time_
  1 omega  -92.00    0.00   1.0000   45.0000
omega____ theta____ kappa____ phi______ frames
    -      -13.4196  -77.0000 -120.0000 92

#__ type_ start__ end____ width___ exp.time_
  2 omega  -46.00   39.00   1.0000   45.0000
omega____ theta____ kappa____ phi______ frames
    -       13.7321  -57.0000  -90.0000 85

#__ type_ start__ end____ width___ exp.time_
  3 omega  -92.00   20.00   1.0000   45.0000
omega____ theta____ kappa____ phi______ frames
    -      -13.4196  -77.0000   90.0000 112

#__ type_ start__ end____ width___ exp.time_
  4 omega  -43.00    9.00   1.0000   45.0000
omega____ theta____ kappa____ phi______ frames
    -      -13.4196   57.0000   30.0000 52

#__ type_ start__ end____ width___ exp.time_
  5 omega  -60.00   15.00   1.0000   45.0000
omega____ theta____ kappa____ phi______ frames
    -       13.7321  -57.0000  150.0000 75

;
_diffrn_measurement_device_type 'Xcalibur, Ruby, Gemini'
_diffrn_measurement_method '\w scans'
_diffrn_radiation_monochromator graphite
_diffrn_radiation_source 'fine-focus sealed tube'
_diffrn_radiation_type MoK\a
_diffrn_radiation_wavelength 0.71073
_diffrn_reflns_av_R_equivalents 0.0461
_diffrn_reflns_av_sigmaI/netI 0.0346
_diffrn_reflns_limit_h_max 10
_diffrn_reflns_limit_h_min -10
_diffrn_reflns_limit_k_max 12
_diffrn_reflns_limit_k_min -12
_diffrn_reflns_limit_l_max 24
_diffrn_reflns_limit_l_min -24
_diffrn_reflns_number 16718
_diffrn_reflns_theta_full 28.06
_diffrn_reflns_theta_max 28.06
_diffrn_reflns_theta_min 3.26
_exptl_absorpt_coefficient_mu 0.231
_exptl_absorpt_correction_T_max 1.000
_exptl_absorpt_correction_T_min 0.845
_exptl_absorpt_correction_type multi-scan
_exptl_absorpt_process_details
;
CrysAlisPro, Agilent Technologies,
Version 1.171.36.3 SCALE3 ABSPACK
;
_exptl_crystal_colour colorless
_exptl_crystal_density_diffrn 1.368
_exptl_crystal_density_method 'not measured'
_exptl_crystal_description prism
_exptl_crystal_F_000 648
_exptl_crystal_recrystallization_method 'Re-crystallisation from solvent'
_exptl_crystal_size_max 0.30
_exptl_crystal_size_mid 0.18
_exptl_crystal_size_min 0.15
_refine_diff_density_max 0.376
_refine_diff_density_min -0.320
_refine_diff_density_rms 0.053
_refine_ls_abs_structure_details
; 
Flack H D (1983), Acta Cryst. A39, 876-881
;
_refine_ls_abs_structure_Flack -0.04(6)
_refine_ls_extinction_method none
_refine_ls_goodness_of_fit_ref 1.032
_refine_ls_hydrogen_treatment mixed
_refine_ls_matrix_type full
_refine_ls_number_parameters 248
_refine_ls_number_reflns 3614
_refine_ls_number_restraints 0
_refine_ls_restrained_S_all 1.032
_refine_ls_R_factor_all 0.0379
_refine_ls_R_factor_gt 0.0341
_refine_ls_shift/su_max 0.001
_refine_ls_shift/su_mean 0.000
_refine_ls_structure_factor_coef Fsqd
_refine_ls_weighting_details 'calc w=1/[\s^2^(Fo^2^)+(0.0236P)^2^+0.7605P] where P=(Fo^2^+2Fc^2^)/3'
_refine_ls_weighting_scheme calc
_refine_ls_wR_factor_gt 0.0733
_refine_ls_wR_factor_ref 0.0752
_reflns_number_gt 3373
_reflns_number_total 3614
_reflns_threshold_expression >2sigma(I)
_cod_data_source_file c6cc07855a2.cif
_cod_data_source_block gbh35lta_S2d
_cod_original_sg_symbol_Hall 'P 2ac 2ab '
_cod_database_code 7125246

loop_
_symmetry_equiv_pos_as_xyz
'x, y, z'
'-x+1/2, -y, z+1/2'
'-x, y+1/2, -z+1/2'
'x+1/2, -y+1/2, -z'

loop_
_atom_site_label
_atom_site_type_symbol
_atom_site_fract_x
_atom_site_fract_y
_atom_site_fract_z
_atom_site_U_iso_or_equiv
_atom_site_adp_type
_atom_site_occupancy
_atom_site_symmetry_multiplicity
_atom_site_calc_flag
_atom_site_refinement_flags
S1 S 0.42481(5) 0.59435(4) 0.24003(2) 0.01681(10) Uani 1 1 d .
F1 F 0.86750(14) 0.54176(11) 0.34667(6) 0.0252(3) Uani 1 1 d .
O1 O 0.41534(17) 0.73120(12) 0.27198(6) 0.0217(3) Uani 1 1 d .
O2 O 0.31176(16) 0.48893(12) 0.26184(7) 0.0225(3) Uani 1 1 d .
N1 N 0.60132(18) 0.53268(15) 0.25454(8) 0.0186(3) Uani 1 1 d .
H1N H 0.606(2) 0.448(2) 0.2495(10) 0.016(5) Uiso 1 1 d .
C1 C 0.4047(2) 0.61894(17) 0.14759(8) 0.0163(3) Uani 1 1 d .
C2 C 0.3096(2) 0.72918(18) 0.12341(10) 0.0193(4) Uani 1 1 d .
H2 H 0.266(2) 0.792(2) 0.1562(10) 0.015(5) Uiso 1 1 d .
C3 C 0.2836(3) 0.7433(2) 0.05091(10) 0.0215(4) Uani 1 1 d .
H3 H 0.220(3) 0.819(2) 0.0356(10) 0.016(5) Uiso 1 1 d .
C4 C 0.3522(2) 0.65001(19) 0.00285(10) 0.0207(4) Uani 1 1 d .
C5 C 0.4477(2) 0.54158(19) 0.02833(9) 0.0204(4) Uani 1 1 d .
H5 H 0.498(3) 0.474(2) -0.0028(12) 0.026(6) Uiso 1 1 d .
C6 C 0.4741(2) 0.52483(19) 0.10066(10) 0.0197(4) Uani 1 1 d .
H6 H 0.536(2) 0.448(2) 0.1166(10) 0.019(5) Uiso 1 1 d .
C7 C 0.3214(3) 0.6680(2) -0.07562(10) 0.0287(4) Uani 1 1 d .
H7C H 0.4030 0.6193 -0.1020 0.043 Uiso 1 1 calc R
H7A H 0.3241 0.7660 -0.0874 0.043 Uiso 1 1 calc R
H7B H 0.2174 0.6302 -0.0873 0.043 Uiso 1 1 calc R
C8 C 0.7444(2) 0.61839(19) 0.24113(10) 0.0193(4) Uani 1 1 d .
H8A H 0.713(3) 0.702(2) 0.2157(11) 0.023 Uiso 1 1 d .
H8B H 0.814(3) 0.566(2) 0.2124(11) 0.023 Uiso 1 1 d .
C9 C 0.8236(2) 0.66435(18) 0.30920(9) 0.0183(4) Uani 1 1 d .
H9 H 0.741(3) 0.716(2) 0.3406(11) 0.022 Uiso 1 1 d .
C10 C 0.9741(2) 0.7518(2) 0.29807(10) 0.0207(4) Uani 1 1 d .
H10A H 0.944(2) 0.826(2) 0.2682(11) 0.021(5) Uiso 1 1 d .
H10B H 1.051(3) 0.693(2) 0.2747(11) 0.021(5) Uiso 1 1 d .
C11 C 1.0404(2) 0.80677(19) 0.36753(9) 0.0190(4) Uani 1 1 d .
C12 C 1.1608(2) 0.73547(19) 0.40356(10) 0.0220(4) Uani 1 1 d .
H12 H 1.205(3) 0.654(2) 0.3846(12) 0.032(6) Uiso 1 1 d .
C13 C 1.2140(3) 0.7816(2) 0.46943(11) 0.0254(4) Uani 1 1 d .
H13 H 1.298(3) 0.729(2) 0.4911(12) 0.030(6) Uiso 1 1 d .
C14 C 1.1471(2) 0.9000(2) 0.49972(10) 0.0248(4) Uani 1 1 d .
H14 H 1.187(3) 0.932(2) 0.5461(11) 0.022(5) Uiso 1 1 d .
C15 C 1.0293(2) 0.9737(2) 0.46369(11) 0.0243(4) Uani 1 1 d .
H15 H 0.983(3) 1.051(2) 0.4841(12) 0.030(6) Uiso 1 1 d .
C16 C 0.9764(2) 0.9276(2) 0.39797(10) 0.0221(4) Uani 1 1 d .
H16 H 0.894(3) 0.976(2) 0.3753(12) 0.030(6) Uiso 1 1 d .

loop_
_atom_site_aniso_label
_atom_site_aniso_U_11
_atom_site_aniso_U_22
_atom_site_aniso_U_33
_atom_site_aniso_U_23
_atom_site_aniso_U_13
_atom_site_aniso_U_12
S1 0.0182(2) 0.01501(18) 0.01726(17) 0.00007(15) 0.00048(17) -0.00103(17)
F1 0.0258(6) 0.0237(5) 0.0260(5) 0.0075(4) -0.0052(4) -0.0021(5)
O1 0.0258(7) 0.0181(5) 0.0212(6) -0.0004(5) 0.0009(6) 0.0004(6)
O2 0.0228(7) 0.0209(6) 0.0238(6) 0.0012(5) 0.0022(6) -0.0036(5)
N1 0.0193(8) 0.0148(6) 0.0216(7) 0.0000(6) -0.0036(6) 0.0003(6)
C1 0.0145(9) 0.0171(8) 0.0172(7) 0.0008(6) -0.0020(6) -0.0035(7)
C2 0.0205(10) 0.0145(8) 0.0229(8) -0.0013(7) -0.0001(7) -0.0004(7)
C3 0.0219(10) 0.0177(9) 0.0249(9) 0.0035(7) -0.0047(7) -0.0005(8)
C4 0.0191(10) 0.0221(9) 0.0208(8) 0.0015(7) -0.0022(7) -0.0065(8)
C5 0.0178(10) 0.0218(8) 0.0216(8) -0.0055(7) 0.0015(7) -0.0013(8)
C6 0.0170(9) 0.0183(9) 0.0237(8) -0.0004(7) -0.0028(7) 0.0002(7)
C7 0.0346(12) 0.0294(10) 0.0222(9) 0.0012(8) -0.0057(8) -0.0013(9)
C8 0.0183(9) 0.0215(8) 0.0181(8) 0.0016(7) 0.0010(7) 0.0004(7)
C9 0.0172(9) 0.0182(8) 0.0195(8) 0.0017(7) 0.0000(7) 0.0000(7)
C10 0.0176(9) 0.0239(9) 0.0207(8) 0.0029(8) 0.0010(7) -0.0003(7)
C11 0.0139(9) 0.0201(8) 0.0228(8) 0.0039(7) 0.0020(7) -0.0051(7)
C12 0.0203(10) 0.0180(8) 0.0277(9) 0.0039(7) 0.0005(7) -0.0005(8)
C13 0.0217(11) 0.0234(10) 0.0312(10) 0.0081(8) -0.0051(8) -0.0017(8)
C14 0.0245(10) 0.0253(9) 0.0247(9) 0.0015(8) -0.0041(7) -0.0090(9)
C15 0.0203(10) 0.0211(9) 0.0313(10) -0.0027(8) 0.0020(7) -0.0015(8)
C16 0.0149(9) 0.0216(9) 0.0298(9) 0.0033(8) -0.0025(7) 0.0004(7)

loop_
_atom_type_symbol
_atom_type_description
_atom_type_scat_dispersion_real
_atom_type_scat_dispersion_imag
_atom_type_scat_source
C C 0.0033 0.0016 'International Tables Vol C Tables 4.2.6.8 and 6.1.1.4'
H H 0.0000 0.0000 'International Tables Vol C Tables 4.2.6.8 and 6.1.1.4'
N N 0.0061 0.0033 'International Tables Vol C Tables 4.2.6.8 and 6.1.1.4'
O O 0.0106 0.0060 'International Tables Vol C Tables 4.2.6.8 and 6.1.1.4'
F F 0.0171 0.0103 'International Tables Vol C Tables 4.2.6.8 and 6.1.1.4'
S S 0.1246 0.1234 'International Tables Vol C Tables 4.2.6.8 and 6.1.1.4'

loop_
_geom_angle_atom_site_label_1
_geom_angle_atom_site_label_2
_geom_angle_atom_site_label_3
_geom_angle
O2 S1 O1 118.60(8)
O2 S1 N1 106.96(8)
O1 S1 N1 108.12(8)
O2 S1 C1 108.31(8)
O1 S1 C1 106.75(7)
N1 S1 C1 107.67(8)
C8 N1 S1 120.50(12)
C8 N1 H1N 119.8(14)
S1 N1 H1N 112.7(14)
C6 C1 C2 120.97(15)
C6 C1 S1 120.39(13)
C2 C1 S1 118.51(13)
C1 C2 C3 118.91(17)
C1 C2 H2 119.2(12)
C3 C2 H2 121.9(12)
C4 C3 C2 121.05(18)
C4 C3 H3 121.3(12)
C2 C3 H3 117.6(12)
C5 C4 C3 118.88(17)
C5 C4 C7 121.34(17)
C3 C4 C7 119.78(17)
C4 C5 C6 121.01(17)
C4 C5 H5 122.0(13)
C6 C5 H5 117.0(13)
C1 C6 C5 119.17(17)
C1 C6 H6 121.6(12)
C5 C6 H6 119.1(12)
C4 C7 H7C 109.5
C4 C7 H7A 109.5
H7C C7 H7A 109.5
C4 C7 H7B 109.5
H7C C7 H7B 109.5
H7A C7 H7B 109.5
N1 C8 C9 111.60(15)
N1 C8 H8A 109.4(13)
C9 C8 H8A 107.3(12)
N1 C8 H8B 108.0(13)
C9 C8 H8B 112.2(13)
H8A C8 H8B 108.4(18)
F1 C9 C8 107.36(14)
F1 C9 C10 108.17(14)
C8 C9 C10 113.60(15)
F1 C9 H9 106.2(11)
C8 C9 H9 109.9(12)
C10 C9 H9 111.3(12)
C11 C10 C9 111.67(15)
C11 C10 H10A 110.8(12)
C9 C10 H10A 106.4(13)
C11 C10 H10B 111.1(12)
C9 C10 H10B 106.8(12)
H10A C10 H10B 109.9(17)
C12 C11 C16 118.54(17)
C12 C11 C10 121.11(17)
C16 C11 C10 120.29(17)
C11 C12 C13 120.82(18)
C11 C12 H12 120.1(14)
C13 C12 H12 119.0(14)
C14 C13 C12 120.06(19)
C14 C13 H13 123.0(14)
C12 C13 H13 116.9(14)
C13 C14 C15 119.70(18)
C13 C14 H14 119.3(13)
C15 C14 H14 121.0(13)
C14 C15 C16 120.17(19)
C14 C15 H15 120.0(14)
C16 C15 H15 119.8(14)
C15 C16 C11 120.68(18)
C15 C16 H16 119.1(14)
C11 C16 H16 120.1(14)

loop_
_geom_bond_atom_site_label_1
_geom_bond_atom_site_label_2
_geom_bond_distance
S1 O2 1.4345(13)
S1 O1 1.4388(12)
S1 N1 1.6012(15)
S1 C1 1.7683(16)
F1 C9 1.413(2)
N1 C8 1.463(2)
N1 H1N 0.815(19)
C1 C6 1.386(2)
C1 C2 1.391(2)
C2 C3 1.392(2)
C2 H2 0.94(2)
C3 C4 1.392(3)
C3 H3 0.94(2)
C4 C5 1.388(3)
C4 C7 1.513(3)
C5 C6 1.392(3)
C5 H5 0.96(2)
C6 H6 0.95(2)
C7 H7C 0.9600
C7 H7A 0.9600
C7 H7B 0.9600
C8 C9 1.508(2)
C8 H8A 0.97(2)
C8 H8B 0.94(2)
C9 C10 1.516(3)
C9 H9 1.03(2)
C10 C11 1.515(2)
C10 H10A 0.94(2)
C10 H10B 0.95(2)
C11 C12 1.386(3)
C11 C16 1.392(3)
C12 C13 1.391(3)
C12 H12 0.93(2)
C13 C14 1.381(3)
C13 H13 0.95(2)
C14 C15 1.383(3)
C14 H14 0.98(2)
C15 C16 1.387(3)
C15 H15 0.92(2)
C16 H16 0.93(2)

loop_
_geom_torsion_atom_site_label_1
_geom_torsion_atom_site_label_2
_geom_torsion_atom_site_label_3
_geom_torsion_atom_site_label_4
_geom_torsion
O2 S1 N1 C8 -176.88(13)
O1 S1 N1 C8 -48.10(15)
C1 S1 N1 C8 66.90(14)
O2 S1 C1 C6 -78.93(16)
O1 S1 C1 C6 152.30(15)
N1 S1 C1 C6 36.41(16)
O2 S1 C1 C2 97.04(15)
O1 S1 C1 C2 -31.74(16)
N1 S1 C1 C2 -147.63(14)
C6 C1 C2 C3 0.5(3)
S1 C1 C2 C3 -175.41(15)
C1 C2 C3 C4 -0.6(3)
C2 C3 C4 C5 0.1(3)
C2 C3 C4 C7 179.89(18)
C3 C4 C5 C6 0.5(3)
C7 C4 C5 C6 -179.32(18)
C2 C1 C6 C5 0.0(3)
S1 C1 C6 C5 175.89(14)
C4 C5 C6 C1 -0.5(3)
S1 N1 C8 C9 108.21(15)
N1 C8 C9 F1 59.62(18)
N1 C8 C9 C10 179.17(15)
F1 C9 C10 C11 -66.22(19)
C8 C9 C10 C11 174.69(15)
C9 C10 C11 C12 94.7(2)
C9 C10 C11 C16 -82.6(2)
C16 C11 C12 C13 1.5(3)
C10 C11 C12 C13 -175.91(18)
C11 C12 C13 C14 -0.1(3)
C12 C13 C14 C15 -1.2(3)
C13 C14 C15 C16 1.2(3)
C14 C15 C16 C11 0.2(3)
C12 C11 C16 C15 -1.5(3)
C10 C11 C16 C15 175.90(17)
